data_7224989
loop_
_publ_author_name
'Martins, Marcos A. P.'
'H\"orner, Manfredo'
'Beck, Johannes'
'Tier, Aniele Z.'
'Belladona, Andrei L.'
'Meyer, Alexandre R.'
'Zanatta, Nilo'
'Bonacorso, Helio G.'
'Frizzo, Clarissa P.'

_publ_section_title
;
 Polymorphism in an 18-membered macrocycle: an energetic and topological
 approach to understand the supramolecular structure
;
_journal_issue 21
_journal_name_full CrystEngComm
_journal_page_first 3866
_journal_paper_doi 10.1039/C5CE02123E
_journal_volume 18
_journal_year 2016
_chemical_formula_sum 'C28 H18 N6'
_chemical_formula_weight 438.48
_chemical_name_systematic
;
 ?
;
_space_group_IT_number 14
_space_group_name_Hall '-P 2yn'
_symmetry_cell_setting monoclinic
_symmetry_space_group_name_Hall '-P 2yn'
_symmetry_space_group_name_H-M 'P 1 21/n 1'
_atom_sites_solution_hydrogens geom
_atom_sites_solution_primary direct
_atom_sites_solution_secondary difmap
_audit_creation_method SHELXL-97
_audit_update_record
;
2015-10-22 deposited with the CCDC.
2016-04-21 downloaded from the CCDC.
;
_cell_angle_alpha 90.00
_cell_angle_beta 100.900(5)
_cell_angle_gamma 90.00
_cell_formula_units_Z 2
_cell_length_a 11.8253(14)
_cell_length_b 6.2971(5)
_cell_length_c 15.069(2)
_cell_measurement_temperature 293(2)
_cell_volume 1101.9(2)
_computing_cell_refinement 'SAINT v8.34A (Bruker, 2014)'
_computing_data_collection 'Bruker Instrument Service v2011.12.3.0 (Bruker 2011)'
_computing_data_reduction 'SAINT v8.34A (Bruker, 2014)'
_computing_molecular_graphics 'Diamond 3.2i (Crystal Impact, 2014)'
_computing_publication_material 'APEX2 (version 2014.9-0; Bruker, 2014)'
_computing_structure_refinement 'SHELXL97 (Sheldrick, 1997)'
_computing_structure_solution 'SIR2004 (Burla, M. C.et al., 2005)'
_diffrn_ambient_temperature 293(2)
_diffrn_measured_fraction_theta_full 0.986
_diffrn_measured_fraction_theta_max 0.986
_diffrn_measurement_device_type 'CCD area detector'
_diffrn_measurement_method 'phi and omega scans'
_diffrn_radiation_monochromator graphite
_diffrn_radiation_source 'fine-focus sealed tube'
_diffrn_radiation_type MoK\a
_diffrn_radiation_wavelength 0.71073
_diffrn_reflns_av_R_equivalents 0.0820
_diffrn_reflns_av_sigmaI/netI 0.0940
_diffrn_reflns_limit_h_max 15
_diffrn_reflns_limit_h_min -14
_diffrn_reflns_limit_k_max 8
_diffrn_reflns_limit_k_min -8
_diffrn_reflns_limit_l_max 19
_diffrn_reflns_limit_l_min -17
_diffrn_reflns_number 9709
_diffrn_reflns_theta_full 27.43
_diffrn_reflns_theta_max 27.43
_diffrn_reflns_theta_min 3.51
_exptl_absorpt_coefficient_mu 0.082
_exptl_absorpt_correction_T_max 0.9790
_exptl_absorpt_correction_T_min 0.9564
_exptl_absorpt_correction_type none
_exptl_crystal_colour pale-yellow
_exptl_crystal_density_diffrn 1.322
_exptl_crystal_density_method 'not measured'
_exptl_crystal_description prismatic
_exptl_crystal_F_000 456
_exptl_crystal_size_max 0.55
_exptl_crystal_size_mid 0.46
_exptl_crystal_size_min 0.26
_refine_diff_density_max 0.400
_refine_diff_density_min -0.236
_refine_diff_density_rms 0.049
_refine_ls_extinction_coef 0.004(4)
_refine_ls_extinction_expression Fc^*^=kFc[1+0.001xFc^2^\l^3^/sin(2\q)]^-1/4^
_refine_ls_extinction_method SHELXL
_refine_ls_goodness_of_fit_ref 0.949
_refine_ls_hydrogen_treatment mixed
_refine_ls_matrix_type full
_refine_ls_number_parameters 190
_refine_ls_number_reflns 2483
_refine_ls_number_restraints 3
_refine_ls_restrained_S_all 0.965
_refine_ls_R_factor_all 0.1892
_refine_ls_R_factor_gt 0.0691
_refine_ls_shift/su_max 0.000
_refine_ls_shift/su_mean 0.000
_refine_ls_structure_factor_coef Fsqd
_refine_ls_weighting_details 'calc w=1/[\s^2^(Fo^2^)+(0.1243P)^2^+0.0000P] where P=(Fo^2^+2Fc^2^)/3'
_refine_ls_weighting_scheme calc
_refine_ls_wR_factor_gt 0.1811
_refine_ls_wR_factor_ref 0.2376
_reflns_number_gt 978
_reflns_number_total 2483
_reflns_threshold_expression >2sigma(I)
_cod_data_source_file c5ce02123e2.cif
_cod_data_source_block to3
_cod_depositor_comments
;
The following automatic conversions were performed:

'_symmetry_cell_setting' value 'Monoclinic' changed to 'monoclinic'
according to
/usr/data/users/saulius/crontab/automatic-downloads/rss-feeds/RSC/lib/dictionaries/cif_core.dic
dictionary named 'cif_core.dic' version 2.4.2 from 2011-04-26.

Automatic conversion script
Id: cif_fix_values 4268 2015-11-12 08:31:59Z antanas 

 Adding full bibliography for 7224988--7224989.cif.
;
_cod_original_sg_symbol_H-M P21/n
_cod_database_code 7224989

loop_
_symmetry_equiv_pos_as_xyz
'x, y, z'
'-x+1/2, y+1/2, -z+1/2'
'-x, -y, -z'
'x-1/2, -y-1/2, z-1/2'

loop_
_atom_site_label
_atom_site_type_symbol
_atom_site_fract_x
_atom_site_fract_y
_atom_site_fract_z
_atom_site_U_iso_or_equiv
_atom_site_adp_type
_atom_site_occupancy
_atom_site_symmetry_multiplicity
_atom_site_calc_flag
_atom_site_refinement_flags
C1 C 0.2225(3) 0.8565(5) 0.0284(3) 0.0591(10) Uani 1 1 d .
C2 C 0.2433(3) 0.7187(5) -0.0190(3) 0.0594(10) Uani 1 1 d .
C11 C 0.2734(3) 1.1887(5) 0.1107(2) 0.0525(9) Uani 1 1 d D
C12 C 0.1936(3) 1.0292(5) 0.0835(2) 0.0545(9) Uani 1 1 d .
C13 C 0.0864(3) 1.0417(6) 0.1061(3) 0.0624(10) Uani 1 1 d .
C14 C 0.0571(3) 1.2073(6) 0.1548(3) 0.0681(11) Uani 1 1 d .
C15 C 0.1351(3) 1.3656(7) 0.1828(3) 0.0695(12) Uani 1 1 d .
C16 C 0.2438(3) 1.3587(6) 0.1615(3) 0.0657(11) Uani 1 1 d .
C21 C 0.2663(3) 0.5436(4) -0.0754(2) 0.0532(9) Uani 1 1 d .
C22 C 0.3703(3) 0.5257(5) -0.1029(2) 0.0513(9) Uani 1 1 d .
C23 C 0.3921(3) 0.3466(6) -0.1519(3) 0.0647(10) Uani 1 1 d .
C24 C 0.3081(4) 0.1947(6) -0.1755(3) 0.0678(11) Uani 1 1 d .
C25 C 0.2035(4) 0.2176(6) -0.1511(3) 0.0684(11) Uani 1 1 d .
C26 C 0.1819(3) 0.3877(6) -0.1008(3) 0.0631(10) Uani 1 1 d .
N11 N 0.3818(2) 1.1722(4) 0.0850(2) 0.0632(9) Uani 1 1 d D
N12 N 0.5455(2) 0.6705(4) -0.1097(2) 0.0619(9) Uani 1 1 d D
N13 N 0.4513(2) 0.6924(4) -0.0776(2) 0.0611(9) Uani 1 1 d .
H13 H 0.035(3) 0.922(6) 0.087(3) 0.086(12) Uiso 1 1 d .
H14 H -0.016(3) 1.211(5) 0.174(2) 0.065(9) Uiso 1 1 d .
H15 H 0.118(3) 1.480(5) 0.210(2) 0.065(10) Uiso 1 1 d .
H16 H 0.293(3) 1.455(6) 0.181(3) 0.083(13) Uiso 1 1 d .
H23 H 0.470(3) 0.336(5) -0.162(2) 0.067(10) Uiso 1 1 d .
H24 H 0.324(3) 0.086(6) -0.203(3) 0.073(12) Uiso 1 1 d .
H25 H 0.155(3) 0.109(6) -0.164(3) 0.085(13) Uiso 1 1 d .
H26 H 0.112(3) 0.402(4) -0.0824(19) 0.043(8) Uiso 1 1 d .
H1 H 0.396(3) 1.051(3) 0.0404(12) 0.090 Uiso 1 1 d D

loop_
_atom_site_aniso_label
_atom_site_aniso_U_11
_atom_site_aniso_U_22
_atom_site_aniso_U_33
_atom_site_aniso_U_23
_atom_site_aniso_U_13
_atom_site_aniso_U_12
C1 0.058(2) 0.0541(19) 0.064(3) -0.0008(18) 0.0099(18) -0.0144(16)
C2 0.056(2) 0.058(2) 0.066(3) 0.0094(19) 0.0159(18) -0.0072(16)
C11 0.0429(18) 0.069(2) 0.047(2) 0.0064(17) 0.0110(16) 0.0019(16)
C12 0.059(2) 0.0548(19) 0.050(2) 0.0038(16) 0.0099(17) -0.0065(16)
C13 0.064(2) 0.067(2) 0.057(3) -0.0008(19) 0.0123(19) -0.0153(19)
C14 0.053(2) 0.089(3) 0.066(3) -0.001(2) 0.021(2) -0.004(2)
C15 0.071(3) 0.073(3) 0.067(3) -0.018(2) 0.019(2) 0.006(2)
C16 0.063(2) 0.067(2) 0.065(3) -0.005(2) 0.004(2) -0.0185(19)
C21 0.063(2) 0.0485(18) 0.047(2) 0.0032(16) 0.0095(17) -0.0012(16)
C22 0.059(2) 0.0478(18) 0.044(2) 0.0046(15) 0.0029(16) -0.0160(15)
C23 0.059(2) 0.075(2) 0.062(3) 0.004(2) 0.015(2) 0.0010(19)
C24 0.095(3) 0.051(2) 0.058(3) -0.0092(19) 0.014(2) -0.008(2)
C25 0.076(3) 0.059(2) 0.070(3) 0.002(2) 0.011(2) -0.026(2)
C26 0.061(2) 0.064(2) 0.066(3) 0.003(2) 0.017(2) -0.0103(18)
N11 0.0578(17) 0.0612(16) 0.071(2) -0.0102(15) 0.0147(16) -0.0133(14)
N12 0.0574(17) 0.0675(17) 0.059(2) 0.0062(15) 0.0074(15) -0.0120(14)
N13 0.0537(17) 0.0626(16) 0.068(2) -0.0004(15) 0.0138(15) -0.0124(13)

loop_
_atom_type_symbol
_atom_type_description
_atom_type_scat_dispersion_real
_atom_type_scat_dispersion_imag
_atom_type_scat_source
C C 0.0033 0.0016 'International Tables Vol C Tables 4.2.6.8 and 6.1.1.4'
N N 0.0061 0.0033 'International Tables Vol C Tables 4.2.6.8 and 6.1.1.4'
H H 0.0000 0.0000 'International Tables Vol C Tables 4.2.6.8 and 6.1.1.4'

loop_
_geom_angle_atom_site_label_1
_geom_angle_atom_site_label_2
_geom_angle_atom_site_label_3
_geom_angle
_geom_angle_site_symmetry_1
_geom_angle_site_symmetry_3
C2 C1 C12 177.6(4) . .
C1 C2 C21 177.7(3) . .
C12 C11 C16 119.3(3) . .
C12 C11 N11 117.9(3) . .
C16 C11 N11 122.8(3) . .
C13 C12 C11 119.6(3) . .
C13 C12 C1 120.9(3) . .
C11 C12 C1 119.5(3) . .
C14 C13 C12 121.3(3) . .
C14 C13 H13 123(2) . .
C12 C13 H13 116(2) . .
C13 C14 C15 120.0(3) . .
C13 C14 H14 121.1(19) . .
C15 C14 H14 118.7(19) . .
C14 C15 C16 120.5(4) . .
C14 C15 H15 123(2) . .
C16 C15 H15 116(2) . .
C15 C16 C11 119.4(3) . .
C15 C16 H16 120(3) . .
C11 C16 H16 121(3) . .
C22 C21 C26 119.5(3) . .
C22 C21 C2 121.1(3) . .
C26 C21 C2 119.4(3) . .
C21 C22 C23 119.3(3) . .
C21 C22 N13 117.0(3) . .
C23 C22 N13 123.6(3) . .
C24 C23 C22 120.1(4) . .
C24 C23 H23 125.3(19) . .
C22 C23 H23 114.4(19) . .
C25 C24 C23 120.3(4) . .
C25 C24 H24 121(2) . .
C23 C24 H24 119(2) . .
C24 C25 C26 120.5(4) . .
C24 C25 H25 116(2) . .
C26 C25 H25 123(2) . .
C25 C26 C21 120.2(4) . .
C25 C26 H26 121.1(17) . .
C21 C26 H26 118.7(17) . .
N12 N11 C11 116.4(3) 3_675 .
N12 N11 H1 123.7(18) 3_675 .
C11 N11 H1 119.4(18) . .
N13 N12 N11 111.9(3) . 3_675
N12 N13 C22 113.7(3) . .

loop_
_geom_bond_atom_site_label_1
_geom_bond_atom_site_label_2
_geom_bond_distance
_geom_bond_site_symmetry_2
C1 C2 1.179(5) .
C1 C12 1.448(5) .
C2 C21 1.449(5) .
C11 C12 1.386(4) .
C11 C16 1.399(5) .
C11 N11 1.411(4) .
C12 C13 1.375(5) .
C13 C14 1.357(5) .
C13 H13 0.98(4) .
C14 C15 1.369(5) .
C14 H14 0.96(3) .
C15 C16 1.383(5) .
C15 H15 0.87(3) .
C16 H16 0.85(4) .
C21 C22 1.375(4) .
C21 C26 1.400(4) .
C22 C23 1.398(5) .
C22 N13 1.423(4) .
C23 C24 1.376(5) .
C23 H23 0.96(3) .
C24 C25 1.363(5) .
C24 H24 0.84(4) .
C25 C26 1.364(5) .
C25 H25 0.89(4) .
C26 H26 0.93(3) .
N11 N12 1.318(4) 3_675
N11 H1 1.051(18) .
N12 N13 1.304(4) .
N12 N11 1.318(4) 3_675

loop_
_geom_torsion_atom_site_label_1
_geom_torsion_atom_site_label_2
_geom_torsion_atom_site_label_3
_geom_torsion_atom_site_label_4
_geom_torsion
_geom_torsion_site_symmetry_1
_geom_torsion_site_symmetry_4
C12 C1 C2 C21 -106(12) . .
C16 C11 C12 C13 0.7(5) . .
N11 C11 C12 C13 -178.9(3) . .
C16 C11 C12 C1 178.0(3) . .
N11 C11 C12 C1 -1.6(5) . .
C2 C1 C12 C13 67(8) . .
C2 C1 C12 C11 -110(8) . .
C11 C12 C13 C14 -0.1(5) . .
C1 C12 C13 C14 -177.4(3) . .
C12 C13 C14 C15 -0.3(6) . .
C13 C14 C15 C16 0.3(6) . .
C14 C15 C16 C11 0.2(6) . .
C12 C11 C16 C15 -0.7(5) . .
N11 C11 C16 C15 178.9(3) . .
C1 C2 C21 C22 -143(10) . .
C1 C2 C21 C26 36(10) . .
C26 C21 C22 C23 -3.1(5) . .
C2 C21 C22 C23 175.5(3) . .
C26 C21 C22 N13 178.0(3) . .
C2 C21 C22 N13 -3.4(5) . .
C21 C22 C23 C24 2.7(5) . .
N13 C22 C23 C24 -178.5(3) . .
C22 C23 C24 C25 -0.2(6) . .
C23 C24 C25 C26 -2.0(6) . .
C24 C25 C26 C21 1.6(6) . .
C22 C21 C26 C25 1.0(5) . .
C2 C21 C26 C25 -177.6(3) . .
C12 C11 N11 N12 178.1(3) . 3_675
C16 C11 N11 N12 -1.4(5) . 3_675
N11 N12 N13 C22 180.0(3) 3_675 .
C21 C22 N13 N12 -176.7(3) . .
C23 C22 N13 N12 4.5(5) . .
